data_4075288
loop_
_publ_author_name
'Taylor, Thomas J.'
'Gabba\"i, Fran\,cois P.'

_publ_section_title
;
 Supramolecular Stabilization of \a,\w-Diphenylpolyynes by Complexation to
 the Tridentate Lewis Acid [o-C6F4Hg]3
;
_journal_issue 9
_journal_name_full Organometallics
_journal_page_first 2143
_journal_paper_doi 10.1021/om060186w
_journal_volume 25
_journal_year 2006
_chemical_formula_sum 'C28 H5 F12 Hg3'
_chemical_formula_weight 1171.09
_chemical_name_common Ph(CC)4Ph-2[(o-C6F4Hg)3]
_chemical_name_systematic
; 
 ? 
;
_space_group_IT_number 2
_symmetry_cell_setting triclinic
_symmetry_space_group_name_Hall '-P 1'
_symmetry_space_group_name_H-M 'P -1'
_atom_sites_solution_hydrogens geom
_atom_sites_solution_primary direct
_atom_sites_solution_secondary difmap
_audit_creation_method SHELXL-97
_cell_angle_alpha 95.01(3)
_cell_angle_beta 93.27(3)
_cell_angle_gamma 102.36(3)
_cell_formula_units_Z 2
_cell_length_a 6.9766(14)
_cell_length_b 10.317(2)
_cell_length_c 18.189(4)
_cell_measurement_temperature 110(2)
_cell_volume 1270.1(5)
_computing_structure_refinement 'SHELXL-97 (Sheldrick, 1997)'
_computing_structure_solution 'SHELXS-97 (Sheldrick, 1990)'
_diffrn_ambient_temperature 110(2)
_diffrn_measured_fraction_theta_full 0.992
_diffrn_measured_fraction_theta_max 0.992
_diffrn_radiation_monochromator graphite
_diffrn_radiation_source 'fine-focus sealed tube'
_diffrn_radiation_type MoK\a
_diffrn_radiation_wavelength 0.71073
_diffrn_reflns_av_R_equivalents 0.0509
_diffrn_reflns_av_sigmaI/netI 0.0783
_diffrn_reflns_limit_h_max 7
_diffrn_reflns_limit_h_min -7
_diffrn_reflns_limit_k_max 11
_diffrn_reflns_limit_k_min -11
_diffrn_reflns_limit_l_max 20
_diffrn_reflns_limit_l_min -20
_diffrn_reflns_number 8031
_diffrn_reflns_theta_full 23.29
_diffrn_reflns_theta_max 23.29
_diffrn_reflns_theta_min 1.13
_exptl_absorpt_coefficient_mu 18.194
_exptl_absorpt_correction_T_max 1
_exptl_absorpt_correction_T_min 0.230142
_exptl_absorpt_correction_type multi-scan
_exptl_absorpt_process_details SADABS
_exptl_crystal_colour yellow
_exptl_crystal_density_diffrn 3.062
_exptl_crystal_density_method 'not measured'
_exptl_crystal_description plates
_exptl_crystal_F_000 1042
_exptl_crystal_size_max 0.37
_exptl_crystal_size_mid 0.10
_exptl_crystal_size_min 0.06
_refine_diff_density_max 2.265
_refine_diff_density_min -1.968
_refine_diff_density_rms 0.305
_refine_ls_extinction_method none
_refine_ls_goodness_of_fit_ref 1.013
_refine_ls_hydrogen_treatment mixed
_refine_ls_matrix_type full
_refine_ls_number_parameters 388
_refine_ls_number_reflns 3641
_refine_ls_number_restraints 96
_refine_ls_restrained_S_all 1.001
_refine_ls_R_factor_all 0.0435
_refine_ls_R_factor_gt 0.0377
_refine_ls_shift/su_max 0.001
_refine_ls_shift/su_mean 0.000
_refine_ls_structure_factor_coef Fsqd
_refine_ls_weighting_details 'calc w=1/[\s^2^(Fo^2^)+(0.0380P)^2^+9.0000P] where P=(Fo^2^+2Fc^2^)/3'
_refine_ls_weighting_scheme calc
_refine_ls_wR_factor_gt 0.0907
_refine_ls_wR_factor_ref 0.1056
_reflns_number_gt 3224
_reflns_number_total 3641
_reflns_threshold_expression >2sigma(I)
_cod_data_source_file om060186wsi20060225_112900.cif
_cod_data_source_block 4
_cod_depositor_comments
;
The following automatic conversions were performed:

'_symmetry_cell_setting' value 'Triclinic' changed to 'triclinic'
according to /home/saulius/struct/CIF-dictionaries/cif_core.dic
dictionary named 'cif_core.dic' version 2.4.1 from 2010-06-29.

Automatic conversion script
Id: cif_fix_values 1715 2011-07-08 13:25:40Z adriana 
;
_cod_original_cell_volume 1270.1(4)
_cod_original_sg_symbol_H-M P-1
_cod_database_code 4075288

loop_
_symmetry_equiv_pos_as_xyz
'x, y, z'
'-x, -y, -z'

loop_
_atom_site_label
_atom_site_type_symbol
_atom_site_fract_x
_atom_site_fract_y
_atom_site_fract_z
_atom_site_U_iso_or_equiv
_atom_site_adp_type
_atom_site_occupancy
_atom_site_symmetry_multiplicity
_atom_site_calc_flag
_atom_site_refinement_flags
Hg1 Hg 0.25939(6) 0.84935(4) 0.65054(2) 0.01860(16) Uani 1 1 d .
Hg2 Hg 0.09815(6) 0.80863(4) 0.83341(2) 0.01904(17) Uani 1 1 d .
Hg3 Hg 0.06925(6) 0.51873(4) 0.70416(2) 0.02058(17) Uani 1 1 d .
C1 C 0.2712(16) 1.0090(11) 0.7288(6) 0.0182(18) Uani 1 1 d U
C2 C 0.3389(17) 1.1367(11) 0.7093(7) 0.0192(19) Uani 1 1 d U
C3 C 0.3538(17) 1.2487(12) 0.7589(7) 0.0230(19) Uani 1 1 d U
C4 C 0.2978(17) 1.2320(12) 0.8291(7) 0.0233(19) Uani 1 1 d U
C5 C 0.2317(17) 1.1054(12) 0.8496(6) 0.0208(19) Uani 1 1 d U
C6 C 0.2126(17) 0.9940(11) 0.8019(6) 0.0184(18) Uani 1 1 d U
C7 C -0.0263(16) 0.6190(12) 0.8582(6) 0.0192(19) Uani 1 1 d U
C8 C -0.1064(17) 0.6018(12) 0.9260(7) 0.0210(19) Uani 1 1 d U
C9 C -0.2005(17) 0.4780(12) 0.9433(7) 0.0215(19) Uani 1 1 d U
C10 C -0.2163(17) 0.3648(12) 0.8946(7) 0.022(2) Uani 1 1 d U
C11 C -0.1369(18) 0.3819(13) 0.8266(7) 0.025(3) Uani 1 1 d .
C12 C -0.0433(16) 0.5039(12) 0.8065(6) 0.020(2) Uani 1 1 d U
C13 C 0.1839(17) 0.5503(12) 0.6045(7) 0.0211(19) Uani 1 1 d U
C14 C 0.1843(17) 0.4390(12) 0.5544(7) 0.0209(19) Uani 1 1 d U
C15 C 0.2452(17) 0.4524(12) 0.4832(7) 0.0231(19) Uani 1 1 d U
C16 C 0.3072(17) 0.5779(13) 0.4610(7) 0.023(2) Uani 1 1 d U
C17 C 0.3120(17) 0.6913(12) 0.5106(7) 0.023(2) Uani 1 1 d U
C18 C 0.2484(17) 0.6771(12) 0.5804(7) 0.0217(19) Uani 1 1 d U
C19 C -0.3462(17) 0.8518(13) 0.7764(6) 0.023(3) Uani 1 1 d .
C20 C -0.3060(16) 0.9464(13) 0.8385(7) 0.022(3) Uani 1 1 d .
H20 H -0.2366 1.0349 0.8340 0.026 Uiso 1 1 calc R
C21 C -0.3664(17) 0.9116(12) 0.9055(7) 0.024(3) Uani 1 1 d .
H21 H -0.3427 0.9766 0.9472 0.028 Uiso 1 1 calc R
C22 C -0.4623(17) 0.7814(14) 0.9129(7) 0.027(3) Uani 1 1 d .
H22 H -0.5025 0.7569 0.9597 0.032 Uiso 1 1 calc R
C23 C -0.4995(17) 0.6872(13) 0.8514(7) 0.026(3) Uani 1 1 d .
H23 H -0.5656 0.5983 0.8567 0.031 Uiso 1 1 calc R
C24 C -0.4424(17) 0.7200(14) 0.7830(7) 0.028(3) Uani 1 1 d .
H24 H -0.4677 0.6549 0.7413 0.034 Uiso 1 1 calc R
C25 C -0.2773(18) 0.8895(12) 0.7060(7) 0.023(3) Uani 1 1 d .
C26 C -0.2108(18) 0.9239(12) 0.6491(7) 0.022(3) Uani 1 1 d .
C27 C -0.1286(18) 0.9585(11) 0.5866(7) 0.022(3) Uani 1 1 d .
C28 C -0.0448(19) 0.9861(12) 0.5320(7) 0.024(3) Uani 1 1 d .
F2 F 0.3955(11) 1.1567(7) 0.6406(4) 0.0311(17) Uani 1 1 d .
F3 F 0.4217(11) 1.3739(7) 0.7395(4) 0.0336(18) Uani 1 1 d .
F4 F 0.3165(11) 1.3420(7) 0.8787(4) 0.0326(18) Uani 1 1 d .
F5 F 0.1797(11) 1.0945(7) 0.9195(4) 0.0322(18) Uani 1 1 d .
F8 F -0.0868(10) 0.7072(7) 0.9766(4) 0.0277(16) Uani 1 1 d .
F9 F -0.2789(10) 0.4651(7) 1.0087(4) 0.0279(16) Uani 1 1 d .
F10 F -0.3023(10) 0.2449(7) 0.9118(4) 0.0309(17) Uani 1 1 d .
F11 F -0.1514(11) 0.2696(7) 0.7797(4) 0.0336(18) Uani 1 1 d .
F14 F 0.1216(11) 0.3128(7) 0.5725(4) 0.0321(18) Uani 1 1 d .
F15 F 0.2424(10) 0.3453(7) 0.4347(4) 0.0312(18) Uani 1 1 d .
F16 F 0.3599(11) 0.5916(7) 0.3917(4) 0.0324(17) Uani 1 1 d .
F17 F 0.3722(11) 0.8122(7) 0.4881(4) 0.0332(18) Uani 1 1 d .

loop_
_atom_site_aniso_label
_atom_site_aniso_U_11
_atom_site_aniso_U_22
_atom_site_aniso_U_33
_atom_site_aniso_U_23
_atom_site_aniso_U_13
_atom_site_aniso_U_12
Hg1 0.0222(3) 0.0151(3) 0.0186(3) -0.00166(19) 0.00233(19) 0.0055(2)
Hg2 0.0221(3) 0.0152(3) 0.0206(3) 0.0018(2) 0.0032(2) 0.0056(2)
Hg3 0.0242(3) 0.0174(3) 0.0206(3) 0.0010(2) 0.0036(2) 0.0057(2)
C1 0.021(4) 0.012(4) 0.022(4) -0.006(3) 0.005(3) 0.005(3)
C2 0.023(4) 0.011(4) 0.024(4) -0.003(3) 0.004(3) 0.008(3)
C3 0.026(4) 0.017(4) 0.026(4) -0.001(3) 0.004(4) 0.006(3)
C4 0.026(4) 0.019(4) 0.026(4) -0.003(4) 0.002(4) 0.009(3)
C5 0.023(4) 0.019(4) 0.022(4) -0.004(3) 0.003(3) 0.010(3)
C6 0.020(4) 0.013(4) 0.023(4) 0.000(3) 0.003(3) 0.007(3)
C7 0.018(4) 0.020(4) 0.022(4) 0.007(3) -0.001(3) 0.006(3)
C8 0.020(4) 0.020(4) 0.024(4) 0.003(3) 0.001(3) 0.007(3)
C9 0.019(4) 0.019(4) 0.027(4) 0.002(4) 0.003(4) 0.005(3)
C10 0.019(5) 0.017(5) 0.030(5) 0.002(4) 0.003(4) 0.004(4)
C11 0.024(7) 0.026(8) 0.023(7) -0.006(6) -0.003(5) 0.005(6)
C12 0.017(5) 0.021(5) 0.022(5) 0.009(4) 0.000(4) 0.006(4)
C13 0.019(4) 0.021(4) 0.024(4) -0.003(3) -0.006(3) 0.009(3)
C14 0.020(4) 0.020(4) 0.024(4) -0.003(3) -0.004(3) 0.010(3)
C15 0.022(4) 0.023(4) 0.024(4) -0.005(4) 0.002(3) 0.007(3)
C16 0.021(4) 0.024(4) 0.022(4) -0.004(3) 0.000(3) 0.004(4)
C17 0.023(4) 0.022(4) 0.023(4) -0.002(3) -0.004(4) 0.004(3)
C18 0.020(4) 0.021(4) 0.021(4) -0.005(3) -0.007(3) 0.006(3)
C19 0.022(6) 0.034(8) 0.018(6) 0.006(6) 0.003(5) 0.016(6)
C20 0.016(6) 0.024(7) 0.026(7) 0.004(5) 0.012(5) 0.004(5)
C21 0.024(7) 0.022(7) 0.029(7) -0.003(6) 0.012(5) 0.011(5)
C22 0.024(7) 0.044(9) 0.017(7) 0.014(6) 0.009(5) 0.011(6)
C23 0.017(6) 0.026(8) 0.038(8) 0.011(6) 0.009(6) 0.008(5)
C24 0.022(7) 0.036(9) 0.026(7) 0.005(6) -0.003(6) 0.006(6)
C25 0.025(7) 0.019(7) 0.030(8) -0.001(6) 0.003(6) 0.015(5)
C26 0.030(7) 0.017(7) 0.020(7) -0.003(6) 0.003(6) 0.011(5)
C27 0.032(7) 0.009(6) 0.025(8) 0.000(5) 0.004(6) 0.009(5)
C28 0.032(7) 0.013(7) 0.026(7) 0.000(5) 0.002(6) 0.005(5)
F2 0.046(5) 0.018(4) 0.029(4) 0.002(3) 0.011(3) 0.005(3)
F3 0.051(5) 0.017(4) 0.034(4) 0.004(3) 0.013(4) 0.006(3)
F4 0.047(5) 0.020(4) 0.028(4) -0.009(3) 0.008(3) 0.005(3)
F5 0.043(4) 0.027(4) 0.026(4) -0.001(3) 0.012(3) 0.005(3)
F8 0.038(4) 0.020(4) 0.027(4) 0.000(3) 0.005(3) 0.012(3)
F9 0.032(4) 0.029(4) 0.025(4) 0.008(3) 0.012(3) 0.006(3)
F10 0.039(4) 0.018(4) 0.032(4) 0.007(3) 0.012(3) -0.004(3)
F11 0.046(5) 0.021(4) 0.030(4) -0.001(3) 0.009(4) 0.001(3)
F14 0.046(5) 0.019(4) 0.032(4) -0.003(3) 0.002(3) 0.013(3)
F15 0.031(4) 0.024(4) 0.037(4) -0.015(3) 0.005(3) 0.009(3)
F16 0.042(4) 0.037(5) 0.018(4) -0.004(3) 0.011(3) 0.010(4)
F17 0.050(5) 0.020(4) 0.028(4) 0.001(3) 0.015(3) 0.002(3)

loop_
_atom_type_symbol
_atom_type_description
_atom_type_scat_dispersion_real
_atom_type_scat_dispersion_imag
_atom_type_scat_source
C C 0.0033 0.0016 'International Tables Vol C Tables 4.2.6.8 and 6.1.1.4'
H H 0.0000 0.0000 'International Tables Vol C Tables 4.2.6.8 and 6.1.1.4'
F F 0.0171 0.0103 'International Tables Vol C Tables 4.2.6.8 and 6.1.1.4'
Hg Hg -2.3894 9.2266 'International Tables Vol C Tables 4.2.6.8 and 6.1.1.4'

loop_
_geom_angle_atom_site_label_1
_geom_angle_atom_site_label_2
_geom_angle_atom_site_label_3
_geom_angle
_geom_angle_site_symmetry_3
C1 Hg1 C18 174.3(5) .
C6 Hg2 C7 176.2(5) .
C13 Hg3 C12 175.2(5) .
C2 C1 C6 118.4(10) .
C2 C1 Hg1 118.5(9) .
C6 C1 Hg1 123.1(8) .
F2 C2 C3 117.1(10) .
F2 C2 C1 120.9(10) .
C3 C2 C1 122.0(11) .
F3 C3 C4 119.7(11) .
F3 C3 C2 121.8(11) .
C4 C3 C2 118.6(11) .
F4 C4 C3 118.8(11) .
F4 C4 C5 121.0(11) .
C3 C4 C5 120.1(11) .
F5 C5 C6 119.7(11) .
F5 C5 C4 117.7(10) .
C6 C5 C4 122.6(12) .
C5 C6 C1 118.2(11) .
C5 C6 Hg2 121.0(9) .
C1 C6 Hg2 120.7(8) .
C8 C7 C12 118.1(11) .
C8 C7 Hg2 119.5(9) .
C12 C7 Hg2 122.2(9) .
F8 C8 C9 119.0(11) .
F8 C8 C7 119.4(11) .
C9 C8 C7 121.5(12) .
F9 C9 C8 120.0(11) .
F9 C9 C10 118.6(11) .
C8 C9 C10 121.4(12) .
F10 C10 C9 121.6(11) .
F10 C10 C11 121.3(11) .
C9 C10 C11 117.1(11) .
F11 C11 C12 120.0(11) .
F11 C11 C10 116.5(11) .
C12 C11 C10 123.5(11) .
C11 C12 C7 118.2(11) .
C11 C12 Hg3 120.5(9) .
C7 C12 Hg3 121.2(8) .
C14 C13 C18 117.5(11) .
C14 C13 Hg3 118.3(9) .
C18 C13 Hg3 124.0(9) .
F14 C14 C15 116.8(10) .
F14 C14 C13 121.5(11) .
C15 C14 C13 121.7(12) .
F15 C15 C16 118.7(11) .
F15 C15 C14 121.7(11) .
C16 C15 C14 119.6(11) .
F16 C16 C15 119.9(11) .
F16 C16 C17 120.2(11) .
C15 C16 C17 119.9(12) .
F17 C17 C18 120.7(11) .
F17 C17 C16 119.1(11) .
C18 C17 C16 120.1(12) .
C17 C18 C13 121.2(11) .
C17 C18 Hg1 117.9(9) .
C13 C18 Hg1 120.9(9) .
C20 C19 C24 120.4(11) .
C20 C19 C25 119.4(12) .
C24 C19 C25 120.1(11) .
C21 C20 C19 120.0(12) .
C20 C21 C22 120.2(12) .
C21 C22 C23 119.7(12) .
C24 C23 C22 121.3(13) .
C23 C24 C19 118.3(12) .
C26 C25 C19 176.7(13) .
C25 C26 C27 176.8(13) .
C28 C27 C26 175.7(13) .
C27 C28 C28 177.7(18) 2_576

loop_
_geom_bond_atom_site_label_1
_geom_bond_atom_site_label_2
_geom_bond_distance
_geom_bond_site_symmetry_2
Hg1 C1 2.066(11) .
Hg1 C18 2.080(12) .
Hg2 C6 2.053(12) .
Hg2 C7 2.063(12) .
Hg3 C13 2.047(13) .
Hg3 C12 2.066(12) .
C1 C2 1.385(17) .
C1 C6 1.424(16) .
C2 F2 1.352(14) .
C2 C3 1.383(16) .
C3 F3 1.362(14) .
C3 C4 1.371(17) .
C4 F4 1.366(14) .
C4 C5 1.380(18) .
C5 F5 1.351(14) .
C5 C6 1.355(16) .
C7 C8 1.392(17) .
C7 C12 1.429(17) .
C8 F8 1.340(14) .
C8 C9 1.377(17) .
C9 F9 1.343(14) .
C9 C10 1.384(17) .
C10 F10 1.326(14) .
C10 C11 1.393(18) .
C11 F11 1.360(14) .
C11 C12 1.379(17) .
C13 C14 1.402(16) .
C13 C18 1.405(18) .
C14 F14 1.357(14) .
C14 C15 1.396(17) .
C15 F15 1.348(13) .
C15 C16 1.377(18) .
C16 F16 1.342(14) .
C16 C17 1.407(17) .
C17 F17 1.335(14) .
C17 C18 1.380(17) .
C19 C20 1.401(17) .
C19 C24 1.401(18) .
C19 C25 1.449(18) .
C20 C21 1.364(17) .
C21 C22 1.388(18) .
C22 C23 1.391(18) .
C23 C24 1.376(18) .
C25 C26 1.208(17) .
C26 C27 1.345(18) .
C27 C28 1.205(18) .
C28 C28 1.38(3) 2_576
